data_4328672
loop_
_publ_author_name
'Jun-ichi Nishigaki'
'Tsuyoshi Matsumoto'
'Kazuyuki Tatsumi'

_publ_contact_author_email i45100a@nucc.cc.nagoya-u.ac.jp
_publ_contact_author_fax +81-52-789-2943
_publ_contact_author_name 'Kazuyuki TATSUMI'
_publ_contact_author_phone +81-52-789-2474
_publ_section_title
;
 Coordination of Methyl Coenzyme M and Coenzyme M at Divalent and
 Trivalent Nickel Cyclams: Model Studies of Methyl Coenzyme M Reductase
 Active Site
;
_journal_name_full 'Inorganic Chemistry'
_journal_page_first 3690
_journal_page_last 3697
_journal_paper_doi 10.1021/ic202686x
_journal_volume 51
_journal_year 2012
_chemical_formula_moiety 'C12 H28 N4 Ni O3 S2 '
_chemical_formula_sum 'C12 H28 N4 Ni O3 S2'
_chemical_formula_weight 399.20
_space_group_IT_number 61
_symmetry_cell_setting orthorhombic
_symmetry_Int_Tables_number 61
_symmetry_space_group_name_Hall '-P 2ac 2ab'
_symmetry_space_group_name_H-M 'P b c a'
_cell_angle_alpha 90.0000
_cell_angle_beta 90.0000
_cell_angle_gamma 90.0000
_cell_formula_units_Z 16
_cell_length_a 17.379(5)
_cell_length_b 14.775(4)
_cell_length_c 27.878(8)
_cell_measurement_reflns_used 17292
_cell_measurement_temperature 173.1
_cell_measurement_theta_max 27.5
_cell_measurement_theta_min 3.1
_cell_volume 7158(3)
_computing_cell_refinement CrystalClear
_computing_data_collection CrystalClear
_computing_data_reduction CrystalStructure
_computing_publication_material 'CrystalStructure 3.8'
_computing_structure_refinement SHELXL
_computing_structure_solution SIR97
_diffrn_ambient_temperature 173
_diffrn_detector_area_resol_mean 7.31
_diffrn_measured_fraction_theta_full 0.997
_diffrn_measured_fraction_theta_max 0.997
_diffrn_measurement_device_type 'Rigaku Mercury'
_diffrn_measurement_method \w
_diffrn_radiation_type 'Mo K\a'
_diffrn_radiation_wavelength 0.71070
_diffrn_reflns_av_R_equivalents 0.070
_diffrn_reflns_limit_h_max 22
_diffrn_reflns_limit_h_min -22
_diffrn_reflns_limit_k_max 19
_diffrn_reflns_limit_k_min -18
_diffrn_reflns_limit_l_max 34
_diffrn_reflns_limit_l_min -36
_diffrn_reflns_number 53089
_diffrn_reflns_theta_full 27.49
_diffrn_reflns_theta_max 27.49
_exptl_absorpt_coefficient_mu 1.333
_exptl_absorpt_correction_T_max 0.875
_exptl_absorpt_correction_T_min 0.715
_exptl_absorpt_correction_type multi-scan
_exptl_absorpt_process_details 'Jacobson, R. (1998) Private communication'
_exptl_crystal_colour blue
_exptl_crystal_density_diffrn 1.482
_exptl_crystal_description block
_exptl_crystal_F_000 3392.00
_exptl_crystal_size_max 0.20
_exptl_crystal_size_mid 0.20
_exptl_crystal_size_min 0.10
_refine_diff_density_max 1.64
_refine_diff_density_min -0.93
_refine_ls_extinction_method none
_refine_ls_goodness_of_fit_ref 1.108
_refine_ls_hydrogen_treatment refall
_refine_ls_number_parameters 398
_refine_ls_number_reflns 8185
_refine_ls_R_factor_gt 0.0709
_refine_ls_shift/su_max 0.0000
_refine_ls_structure_factor_coef Fsqd
_refine_ls_weighting_details 'w = 1/[\s^2^(Fo^2^)+(0.0784P)^2^+20.6008P] where P=(Fo^2^+2Fc^2^)/3'
_refine_ls_weighting_scheme calc
_refine_ls_wR_factor_ref 0.1887
_reflns_number_gt 6475
_reflns_number_total 8185
_reflns_threshold_expression F^2^>2.0\s(F^2^)
_cod_data_source_file ic202686x_si_001_3.cif
_cod_data_source_block Ni(cyclam)(CoM)_5
_cod_original_formula_sum 'C12 H28 N4 Ni O3 S2 '
_cod_database_code 4328672

loop_
_symmetry_equiv_pos_site_id
_symmetry_equiv_pos_as_xyz
1 +X,+Y,+Z
2 1/2-X,1/2+Y,+Z
3 +X,1/2-Y,1/2+Z
4 1/2-X,-Y,1/2+Z
5 -X,-Y,-Z
6 1/2+X,1/2-Y,-Z
7 -X,1/2+Y,1/2-Z
8 1/2+X,+Y,1/2-Z

loop_
_atom_site_label
_atom_site_type_symbol
_atom_site_fract_x
_atom_site_fract_y
_atom_site_fract_z
_atom_site_U_iso_or_equiv
_atom_site_adp_type
_atom_site_occupancy
_atom_site_symmetry_multiplicity
_atom_site_calc_flag
_atom_site_refinement_flags
Ni(1) Ni 0.07155(3) 0.30026(4) 0.22864(2) 0.02461(15) Uani 1.00 1 d .
Ni(2) Ni 0.19901(4) 0.33565(4) 0.00707(2) 0.03104(17) Uani 1.00 1 d .
S(1) S 0.19591(7) 0.27607(8) 0.19013(5) 0.0318(2) Uani 1.00 1 d .
S(2) S 0.08639(7) 0.07972(8) 0.22282(5) 0.0353(2) Uani 1.00 1 d .
S(3) S 0.07838(7) 0.30612(9) 0.04626(5) 0.0341(2) Uani 1.00 1 d .
S(4) S 0.14677(8) 0.13206(9) -0.02385(5) 0.0379(3) Uani 1.00 1 d .
O(1) O 0.04148(18) 0.1617(2) 0.21205(13) 0.0329(7) Uani 1.00 1 d .
O(2) O 0.1084(2) 0.0737(2) 0.27293(14) 0.0499(10) Uani 1.00 1 d .
O(3) O 0.0470(2) -0.0011(2) 0.20608(15) 0.0458(9) Uani 1.00 1 d .
O(4) O 0.2102(2) 0.1895(2) -0.00576(14) 0.0418(8) Uani 1.00 1 d .
O(5) O 0.1055(2) 0.1722(2) -0.06302(15) 0.0557(11) Uani 1.00 1 d .
O(6) O 0.1738(2) 0.0411(2) -0.03362(16) 0.0536(10) Uani 1.00 1 d .
N(1) N -0.0424(2) 0.3055(2) 0.25865(13) 0.0283(8) Uani 1.00 1 d .
N(2) N 0.0272(2) 0.3493(2) 0.16309(14) 0.0282(8) Uani 1.00 1 d .
N(3) N 0.0983(2) 0.4376(2) 0.24098(14) 0.0311(8) Uani 1.00 1 d .
N(4) N 0.1010(2) 0.2677(3) 0.29999(14) 0.0356(9) Uani 1.00 1 d .
N(5) N 0.3047(2) 0.3419(3) -0.03172(16) 0.0405(10) Uani 1.00 1 d .
N(6) N 0.2634(2) 0.3253(2) 0.07232(15) 0.0360(9) Uani 1.00 1 d .
N(7) N 0.1948(2) 0.4732(2) 0.02602(16) 0.0372(9) Uani 1.00 1 d .
N(8) N 0.1525(2) 0.3635(3) -0.06074(16) 0.0419(10) Uani 1.00 1 d .
C(1) C -0.1077(2) 0.2771(3) 0.22809(19) 0.0366(11) Uani 1.00 1 d .
C(2) C -0.1134(2) 0.3332(3) 0.18267(19) 0.0372(11) Uani 1.00 1 d .
C(3) C -0.0487(2) 0.3171(3) 0.14670(18) 0.0346(11) Uani 1.00 1 d .
C(4) C 0.0327(2) 0.4494(3) 0.16413(18) 0.0350(10) Uani 1.00 1 d .
C(5) C 0.1028(2) 0.4781(3) 0.19288(19) 0.0358(11) Uani 1.00 1 d .
C(6) C 0.1691(3) 0.4568(3) 0.2693(2) 0.0413(12) Uani 1.00 1 d .
C(7) C 0.1672(3) 0.4149(4) 0.3185(2) 0.0491(14) Uani 1.00 1 d .
C(8) C 0.1702(3) 0.3119(4) 0.3197(2) 0.0465(13) Uani 1.00 1 d .
C(9) C 0.0317(3) 0.2781(4) 0.33099(19) 0.0440(13) Uani 1.00 1 d .
C(10) C -0.0392(3) 0.2509(3) 0.30270(18) 0.0401(12) Uani 1.00 1 d .
C(11) C 0.2271(2) 0.1625(3) 0.2053(2) 0.0391(11) Uani 1.00 1 d .
C(12) C 0.1732(2) 0.0867(3) 0.18916(19) 0.0373(11) Uani 1.00 1 d .
C(13) C 0.3661(3) 0.2788(4) -0.0166(2) 0.0431(12) Uani 1.00 1 d .
C(14) C 0.3920(3) 0.2917(4) 0.0346(2) 0.0501(14) Uani 1.00 1 d .
C(15) C 0.3316(3) 0.2680(4) 0.07234(19) 0.0443(12) Uani 1.00 1 d .
C(16) C 0.2799(3) 0.4187(3) 0.08838(19) 0.0416(12) Uani 1.00 1 d .
C(17) C 0.2121(3) 0.4769(3) 0.0778(2) 0.0436(12) Uani 1.00 1 d .
C(18) C 0.1204(3) 0.5171(3) 0.0135(2) 0.0420(12) Uani 1.00 1 d .
C(19) C 0.1056(3) 0.5193(3) -0.0392(2) 0.0457(13) Uani 1.00 1 d .
C(20) C 0.0883(3) 0.4280(3) -0.0623(2) 0.0482(13) Uani 1.00 1 d .
C(21) C 0.2158(3) 0.3866(4) -0.09423(19) 0.0435(12) Uani 1.00 1 d .
C(22) C 0.2843(3) 0.3290(4) -0.0824(2) 0.0462(13) Uani 1.00 1 d .
C(23) C 0.0912(3) 0.1897(3) 0.0647(2) 0.0428(12) Uani 1.00 1 d .
C(24) C 0.0797(3) 0.1214(3) 0.0245(2) 0.0458(13) Uani 1.00 1 d .
H(1) H -0.0514 0.3651 0.2678 0.034 Uiso 1.00 1 c R
H(2) H 0.0619 0.3307 0.1397 0.034 Uiso 1.00 1 c R
H(3) H 0.0569 0.4638 0.2569 0.037 Uiso 1.00 1 c R
H(4) H 0.1119 0.2061 0.2998 0.043 Uiso 1.00 1 c R
H(5) H 0.3239 0.4003 -0.0285 0.049 Uiso 1.00 1 c R
H(6) H 0.2301 0.3007 0.0950 0.043 Uiso 1.00 1 c R
H(7) H 0.2339 0.5032 0.0097 0.045 Uiso 1.00 1 c R
H(8) H 0.1326 0.3089 -0.0717 0.050 Uiso 1.00 1 c R
H(9) H -0.1562 0.2831 0.2465 0.044 Uiso 1.00 1 c R
H(10) H -0.1014 0.2126 0.2194 0.044 Uiso 1.00 1 c R
H(11) H -0.1136 0.3981 0.1916 0.045 Uiso 1.00 1 c R
H(12) H -0.1631 0.3199 0.1669 0.045 Uiso 1.00 1 c R
H(13) H -0.0453 0.2514 0.1400 0.042 Uiso 1.00 1 c R
H(14) H -0.0617 0.3479 0.1163 0.042 Uiso 1.00 1 c R
H(15) H -0.0143 0.4751 0.1788 0.042 Uiso 1.00 1 c R
H(16) H 0.0368 0.4730 0.1310 0.042 Uiso 1.00 1 c R
H(17) H 0.1503 0.4577 0.1765 0.043 Uiso 1.00 1 c R
H(18) H 0.1044 0.5449 0.1955 0.043 Uiso 1.00 1 c R
H(19) H 0.1752 0.5232 0.2725 0.050 Uiso 1.00 1 c R
H(20) H 0.2143 0.4334 0.2516 0.050 Uiso 1.00 1 c R
H(21) H 0.1196 0.4349 0.3349 0.059 Uiso 1.00 1 c R
H(22) H 0.2114 0.4386 0.3371 0.059 Uiso 1.00 1 c R
H(23) H 0.2156 0.2914 0.3012 0.056 Uiso 1.00 1 c R
H(24) H 0.1772 0.2920 0.3533 0.056 Uiso 1.00 1 c R
H(25) H 0.0269 0.3417 0.3417 0.053 Uiso 1.00 1 c R
H(26) H 0.0367 0.2393 0.3598 0.053 Uiso 1.00 1 c R
H(27) H -0.0367 0.1858 0.2945 0.048 Uiso 1.00 1 c R
H(28) H -0.0861 0.2613 0.3222 0.048 Uiso 1.00 1 c R
H(29) H 0.2783 0.1521 0.1907 0.047 Uiso 1.00 1 c R
H(30) H 0.2333 0.1586 0.2405 0.047 Uiso 1.00 1 c R
H(31) H 0.2007 0.0283 0.1917 0.045 Uiso 1.00 1 c R
H(32) H 0.1601 0.0961 0.1550 0.045 Uiso 1.00 1 c R
H(33) H 0.4110 0.2869 -0.0381 0.052 Uiso 1.00 1 c R
H(34) H 0.3474 0.2160 -0.0206 0.052 Uiso 1.00 1 c R
H(35) H 0.4074 0.3557 0.0390 0.060 Uiso 1.00 1 c R
H(36) H 0.4381 0.2538 0.0402 0.060 Uiso 1.00 1 c R
H(37) H 0.3152 0.2045 0.0673 0.053 Uiso 1.00 1 c R
H(38) H 0.3559 0.2715 0.1044 0.053 Uiso 1.00 1 c R
H(39) H 0.3258 0.4423 0.0715 0.050 Uiso 1.00 1 c R
H(40) H 0.2906 0.4192 0.1233 0.050 Uiso 1.00 1 c R
H(41) H 0.1671 0.4555 0.0964 0.052 Uiso 1.00 1 c R
H(42) H 0.2231 0.5401 0.0874 0.052 Uiso 1.00 1 c R
H(43) H 0.1203 0.5798 0.0260 0.050 Uiso 1.00 1 c R
H(44) H 0.0780 0.4839 0.0295 0.050 Uiso 1.00 1 c R
H(45) H 0.1513 0.5456 -0.0553 0.055 Uiso 1.00 1 c R
H(46) H 0.0617 0.5603 -0.0454 0.055 Uiso 1.00 1 c R
H(47) H 0.0435 0.4007 -0.0458 0.058 Uiso 1.00 1 c R
H(48) H 0.0737 0.4381 -0.0962 0.058 Uiso 1.00 1 c R
H(49) H 0.2293 0.4515 -0.0910 0.052 Uiso 1.00 1 c R
H(50) H 0.1994 0.3754 -0.1277 0.052 Uiso 1.00 1 c R
H(51) H 0.2722 0.2645 -0.0884 0.055 Uiso 1.00 1 c R
H(52) H 0.3283 0.3462 -0.1030 0.055 Uiso 1.00 1 c R
H(53) H 0.1438 0.1825 0.0778 0.051 Uiso 1.00 1 c R
H(54) H 0.0544 0.1762 0.0908 0.051 Uiso 1.00 1 c R
H(55) H 0.0269 0.1283 0.0116 0.055 Uiso 1.00 1 c R
H(56) H 0.0839 0.0596 0.0380 0.055 Uiso 1.00 1 c R

loop_
_atom_site_aniso_label
_atom_site_aniso_U_11
_atom_site_aniso_U_22
_atom_site_aniso_U_33
_atom_site_aniso_U_12
_atom_site_aniso_U_13
_atom_site_aniso_U_23
Ni(1) 0.0210(2) 0.0249(3) 0.0279(3) -0.0016(2) 0.0003(2) 0.0026(2)
Ni(2) 0.0285(3) 0.0294(3) 0.0353(3) 0.0020(2) 0.0014(2) -0.0022(2)
S(1) 0.0235(5) 0.0297(6) 0.0422(6) 0.0007(4) 0.0037(4) 0.0060(5)
S(2) 0.0355(6) 0.0259(6) 0.0444(7) -0.0011(4) 0.0059(5) 0.0044(5)
S(3) 0.0332(6) 0.0313(6) 0.0379(6) 0.0010(4) 0.0049(5) -0.0003(5)
S(4) 0.0411(6) 0.0307(6) 0.0418(7) 0.0056(5) -0.0085(5) -0.0034(5)
O(1) 0.0263(16) 0.0260(17) 0.0462(19) -0.0011(13) 0.0037(14) -0.0001(14)
O(2) 0.065(2) 0.039(2) 0.046(2) 0.0025(19) 0.0069(19) 0.0099(17)
O(3) 0.044(2) 0.0242(18) 0.070(2) -0.0055(15) 0.0120(19) -0.0009(17)
O(4) 0.039(2) 0.039(2) 0.047(2) 0.0035(16) -0.0056(16) -0.0044(16)
O(5) 0.069(2) 0.048(2) 0.050(2) 0.007(2) -0.022(2) 0.0007(19)
O(6) 0.057(2) 0.036(2) 0.067(2) 0.0130(19) -0.007(2) -0.0091(19)
N(1) 0.0265(18) 0.031(2) 0.0271(19) -0.0043(15) 0.0046(15) -0.0039(15)
N(2) 0.0224(18) 0.033(2) 0.0298(19) 0.0027(15) 0.0016(15) 0.0037(16)
N(3) 0.0246(18) 0.031(2) 0.038(2) -0.0020(16) 0.0019(16) -0.0039(17)
N(4) 0.034(2) 0.040(2) 0.032(2) -0.0056(18) -0.0055(17) 0.0068(18)
N(5) 0.040(2) 0.039(2) 0.042(2) 0.0004(19) 0.0035(19) -0.0039(19)
N(6) 0.036(2) 0.036(2) 0.036(2) -0.0046(18) -0.0018(17) -0.0016(17)
N(7) 0.039(2) 0.030(2) 0.042(2) -0.0023(17) 0.0046(18) 0.0002(18)
N(8) 0.043(2) 0.042(2) 0.041(2) 0.004(2) -0.0031(19) 0.0027(19)
C(1) 0.026(2) 0.039(2) 0.045(2) -0.005(2) 0.006(2) -0.006(2)
C(2) 0.024(2) 0.045(3) 0.042(2) -0.001(2) -0.002(2) -0.001(2)
C(3) 0.027(2) 0.047(3) 0.029(2) 0.000(2) -0.0014(18) -0.002(2)
C(4) 0.030(2) 0.035(2) 0.040(2) 0.007(2) -0.000(2) 0.012(2)
C(5) 0.033(2) 0.028(2) 0.047(2) 0.000(2) 0.002(2) 0.006(2)
C(6) 0.037(2) 0.039(2) 0.048(3) -0.013(2) -0.007(2) -0.004(2)
C(7) 0.048(3) 0.058(3) 0.041(3) -0.019(2) -0.012(2) -0.001(2)
C(8) 0.039(2) 0.063(3) 0.038(2) -0.009(2) -0.008(2) 0.004(2)
C(9) 0.047(3) 0.056(3) 0.030(2) -0.007(2) 0.003(2) 0.002(2)
C(10) 0.039(2) 0.046(3) 0.035(2) -0.012(2) 0.007(2) 0.001(2)
C(11) 0.021(2) 0.038(2) 0.059(3) 0.005(2) -0.001(2) 0.009(2)
C(12) 0.034(2) 0.034(2) 0.044(2) 0.006(2) 0.001(2) 0.000(2)
C(13) 0.030(2) 0.046(3) 0.053(3) 0.006(2) -0.001(2) 0.001(2)
C(14) 0.037(3) 0.054(3) 0.059(3) 0.005(2) -0.009(2) -0.007(2)
C(15) 0.052(3) 0.049(3) 0.032(2) 0.006(2) -0.009(2) 0.001(2)
C(16) 0.054(3) 0.041(3) 0.029(2) -0.009(2) -0.003(2) -0.002(2)
C(17) 0.048(3) 0.039(3) 0.044(3) -0.007(2) 0.007(2) -0.011(2)
C(18) 0.042(2) 0.023(2) 0.061(3) 0.004(2) 0.008(2) 0.003(2)
C(19) 0.039(2) 0.039(3) 0.059(3) 0.010(2) -0.001(2) 0.013(2)
C(20) 0.044(3) 0.041(3) 0.060(3) 0.003(2) -0.004(2) 0.008(2)
C(21) 0.050(3) 0.046(3) 0.035(2) -0.004(2) -0.005(2) 0.001(2)
C(22) 0.044(3) 0.053(3) 0.042(3) -0.001(2) 0.004(2) -0.003(2)
C(23) 0.045(3) 0.044(3) 0.040(2) 0.003(2) 0.004(2) 0.005(2)
C(24) 0.039(2) 0.034(2) 0.065(3) -0.002(2) 0.000(2) -0.002(2)

loop_
_atom_type_symbol
_atom_type_description
_atom_type_scat_dispersion_real
_atom_type_scat_dispersion_imag
_atom_type_scat_source
H H 0.000 0.000
;
International Tables for Crystallography
(1992, Vol. C, Table 6.1.1.4)
;
N N 0.006 0.003
;
International Tables for Crystallography
(1992, Vol. C, Tables 4.2.6.8 and 6.1.1.4)
;
O O 0.011 0.006
;
International Tables for Crystallography
(1992, Vol. C, Tables 4.2.6.8 and 6.1.1.4)
;
Ni Ni 0.339 1.112
;
International Tables for Crystallography
(1992, Vol. C, Tables 4.2.6.8 and 6.1.1.4)
;
S S 0.125 0.123
;
International Tables for Crystallography
(1992, Vol. C, Tables 4.2.6.8 and 6.1.1.4)
;
C C 0.003 0.002
;
International Tables for Crystallography
(1992, Vol. C, Tables 4.2.6.8 and 6.1.1.4)
;

loop_
_geom_angle_atom_site_label_1
_geom_angle_atom_site_label_2
_geom_angle_atom_site_label_3
_geom_angle
_geom_angle_publ_flag
S(1) Ni(1) O(1) 88.93(9) yes
S(1) Ni(1) N(1) 172.74(11) yes
S(1) Ni(1) N(2) 89.59(10) yes
S(1) Ni(1) N(3) 91.00(10) yes
S(1) Ni(1) N(4) 99.60(11) yes
O(1) Ni(1) N(1) 83.95(13) yes
O(1) Ni(1) N(2) 92.95(14) yes
O(1) Ni(1) N(3) 176.72(14) yes
O(1) Ni(1) N(4) 92.56(15) yes
N(1) Ni(1) N(2) 89.33(14) yes
N(1) Ni(1) N(3) 96.02(15) yes
N(1) Ni(1) N(4) 82.22(15) yes
N(2) Ni(1) N(3) 83.77(14) yes
N(2) Ni(1) N(4) 169.36(15) yes
N(3) Ni(1) N(4) 90.68(16) yes
S(3) Ni(2) O(4) 88.45(10) yes
S(3) Ni(2) N(5) 171.49(13) yes
S(3) Ni(2) N(6) 93.26(12) yes
S(3) Ni(2) N(7) 91.76(12) yes
S(3) Ni(2) N(8) 96.28(13) yes
O(4) Ni(2) N(5) 83.31(16) yes
O(4) Ni(2) N(6) 91.24(15) yes
O(4) Ni(2) N(7) 173.99(16) yes
O(4) Ni(2) N(8) 94.59(16) yes
N(5) Ni(2) N(6) 89.06(16) yes
N(5) Ni(2) N(7) 96.66(17) yes
N(5) Ni(2) N(8) 82.32(17) yes
N(6) Ni(2) N(7) 82.76(16) yes
N(6) Ni(2) N(8) 168.94(17) yes
N(7) Ni(2) N(8) 91.35(17) yes
Ni(1) S(1) C(11) 107.33(17) yes
O(1) S(2) O(2) 112.7(2) yes
O(1) S(2) O(3) 111.2(2) yes
O(1) S(2) C(12) 107.1(2) yes
O(2) S(2) O(3) 112.5(2) yes
O(2) S(2) C(12) 106.7(2) yes
O(3) S(2) C(12) 106.1(2) yes
Ni(2) S(3) C(23) 101.18(19) yes
O(4) S(4) O(5) 113.3(2) yes
O(4) S(4) O(6) 110.8(2) yes
O(4) S(4) C(24) 106.2(2) yes
O(5) S(4) O(6) 113.7(2) yes
O(5) S(4) C(24) 106.5(2) yes
O(6) S(4) C(24) 105.7(2) yes
Ni(1) O(1) S(2) 127.39(19) yes
Ni(2) O(4) S(4) 123.6(2) yes
Ni(1) N(1) C(1) 118.2(2) yes
Ni(1) N(1) C(10) 105.7(2) yes
C(1) N(1) C(10) 110.7(3) yes
Ni(1) N(2) C(3) 118.9(2) yes
Ni(1) N(2) C(4) 107.6(2) yes
C(3) N(2) C(4) 112.7(3) yes
Ni(1) N(3) C(5) 104.7(2) yes
Ni(1) N(3) C(6) 116.9(3) yes
C(5) N(3) C(6) 111.2(3) yes
Ni(1) N(4) C(8) 116.6(3) yes
Ni(1) N(4) C(9) 109.1(3) yes
C(8) N(4) C(9) 113.5(4) yes
Ni(2) N(5) C(13) 116.8(3) yes
Ni(2) N(5) C(22) 105.9(3) yes
C(13) N(5) C(22) 111.5(4) yes
Ni(2) N(6) C(15) 117.9(3) yes
Ni(2) N(6) C(16) 107.0(3) yes
C(15) N(6) C(16) 112.6(4) yes
Ni(2) N(7) C(17) 105.9(3) yes
Ni(2) N(7) C(18) 113.1(3) yes
C(17) N(7) C(18) 113.0(4) yes
Ni(2) N(8) C(20) 116.5(3) yes
Ni(2) N(8) C(21) 109.1(3) yes
C(20) N(8) C(21) 113.3(4) yes
N(1) C(1) C(2) 112.1(4) yes
C(1) C(2) C(3) 114.5(4) yes
N(2) C(3) C(2) 113.9(4) yes
N(2) C(4) C(5) 109.9(3) yes
N(3) C(5) C(4) 109.0(3) yes
N(3) C(6) C(7) 112.8(4) yes
C(6) C(7) C(8) 115.4(4) yes
N(4) C(8) C(7) 114.0(4) yes
N(4) C(9) C(10) 109.1(4) yes
N(1) C(10) C(9) 108.6(4) yes
S(1) C(11) C(12) 115.3(3) yes
S(2) C(12) C(11) 114.0(3) yes
N(5) C(13) C(14) 113.9(4) yes
C(13) C(14) C(15) 114.7(4) yes
N(6) C(15) C(14) 115.2(4) yes
N(6) C(16) C(17) 109.0(4) yes
N(7) C(17) C(16) 109.5(4) yes
N(7) C(18) C(19) 112.9(4) yes
C(18) C(19) C(20) 115.5(4) yes
N(8) C(20) C(19) 114.3(4) yes
N(8) C(21) C(22) 108.6(4) yes
N(5) C(22) C(21) 109.3(4) yes
S(3) C(23) C(24) 113.9(3) yes
S(4) C(24) C(23) 114.2(3) yes
Ni(1) N(1) H(1) 107.2 no
C(1) N(1) H(1) 107.2 no
C(10) N(1) H(1) 107.2 no
Ni(1) N(2) H(2) 105.5 no
C(3) N(2) H(2) 105.5 no
C(4) N(2) H(2) 105.5 no
Ni(1) N(3) H(3) 107.9 no
C(5) N(3) H(3) 107.9 no
C(6) N(3) H(3) 107.9 no
Ni(1) N(4) H(4) 105.5 no
C(8) N(4) H(4) 105.6 no
C(9) N(4) H(4) 105.6 no
Ni(2) N(5) H(5) 107.4 no
C(13) N(5) H(5) 107.4 no
C(22) N(5) H(5) 107.4 no
Ni(2) N(6) H(6) 106.2 no
C(15) N(6) H(6) 106.2 no
C(16) N(6) H(6) 106.2 no
Ni(2) N(7) H(7) 108.2 no
C(17) N(7) H(7) 108.2 no
C(18) N(7) H(7) 108.2 no
Ni(2) N(8) H(8) 105.7 no
C(20) N(8) H(8) 105.7 no
C(21) N(8) H(8) 105.7 no
N(1) C(1) H(9) 109.2 no
N(1) C(1) H(10) 109.2 no
C(2) C(1) H(9) 109.2 no
C(2) C(1) H(10) 109.2 no
H(9) C(1) H(10) 107.9 no
C(1) C(2) H(11) 108.6 no
C(1) C(2) H(12) 108.6 no
C(3) C(2) H(11) 108.6 no
C(3) C(2) H(12) 108.6 no
H(11) C(2) H(12) 107.6 no
N(2) C(3) H(13) 108.8 no
N(2) C(3) H(14) 108.8 no
C(2) C(3) H(13) 108.8 no
C(2) C(3) H(14) 108.8 no
H(13) C(3) H(14) 107.7 no
N(2) C(4) H(15) 109.7 no
N(2) C(4) H(16) 109.7 no
C(5) C(4) H(15) 109.7 no
C(5) C(4) H(16) 109.7 no
H(15) C(4) H(16) 108.2 no
N(3) C(5) H(17) 109.9 no
N(3) C(5) H(18) 109.9 no
C(4) C(5) H(17) 109.9 no
C(4) C(5) H(18) 109.9 no
H(17) C(5) H(18) 108.3 no
N(3) C(6) H(19) 109.0 no
N(3) C(6) H(20) 109.0 no
C(7) C(6) H(19) 109.0 no
C(7) C(6) H(20) 109.0 no
H(19) C(6) H(20) 107.8 no
C(6) C(7) H(21) 108.4 no
C(6) C(7) H(22) 108.4 no
C(8) C(7) H(21) 108.4 no
C(8) C(7) H(22) 108.4 no
H(21) C(7) H(22) 107.5 no
N(4) C(8) H(23) 108.8 no
N(4) C(8) H(24) 108.7 no
C(7) C(8) H(23) 108.7 no
C(7) C(8) H(24) 108.7 no
H(23) C(8) H(24) 107.6 no
N(4) C(9) H(25) 109.9 no
N(4) C(9) H(26) 109.8 no
C(10) C(9) H(25) 109.9 no
C(10) C(9) H(26) 109.8 no
H(25) C(9) H(26) 108.3 no
N(1) C(10) H(27) 110.0 no
N(1) C(10) H(28) 110.0 no
C(9) C(10) H(27) 110.0 no
C(9) C(10) H(28) 110.0 no
H(27) C(10) H(28) 108.3 no
S(1) C(11) H(29) 108.5 no
S(1) C(11) H(30) 108.5 no
C(12) C(11) H(29) 108.4 no
C(12) C(11) H(30) 108.5 no
H(29) C(11) H(30) 107.5 no
S(2) C(12) H(31) 108.7 no
S(2) C(12) H(32) 108.7 no
C(11) C(12) H(31) 108.8 no
C(11) C(12) H(32) 108.7 no
H(31) C(12) H(32) 107.6 no
N(5) C(13) H(33) 108.8 no
N(5) C(13) H(34) 108.8 no
C(14) C(13) H(33) 108.8 no
C(14) C(13) H(34) 108.8 no
H(33) C(13) H(34) 107.7 no
C(13) C(14) H(35) 108.6 no
C(13) C(14) H(36) 108.6 no
C(15) C(14) H(35) 108.6 no
C(15) C(14) H(36) 108.6 no
H(35) C(14) H(36) 107.6 no
N(6) C(15) H(37) 108.5 no
N(6) C(15) H(38) 108.5 no
C(14) C(15) H(37) 108.5 no
C(14) C(15) H(38) 108.5 no
H(37) C(15) H(38) 107.5 no
N(6) C(16) H(39) 109.9 no
N(6) C(16) H(40) 109.9 no
C(17) C(16) H(39) 109.9 no
C(17) C(16) H(40) 109.9 no
H(39) C(16) H(40) 108.3 no
N(7) C(17) H(41) 109.8 no
N(7) C(17) H(42) 109.8 no
C(16) C(17) H(41) 109.8 no
C(16) C(17) H(42) 109.8 no
H(41) C(17) H(42) 108.2 no
N(7) C(18) H(43) 109.0 no
N(7) C(18) H(44) 109.0 no
C(19) C(18) H(43) 109.0 no
C(19) C(18) H(44) 109.0 no
H(43) C(18) H(44) 107.8 no
C(18) C(19) H(45) 108.4 no
C(18) C(19) H(46) 108.4 no
C(20) C(19) H(45) 108.4 no
C(20) C(19) H(46) 108.4 no
H(45) C(19) H(46) 107.5 no
N(8) C(20) H(47) 108.7 no
N(8) C(20) H(48) 108.7 no
C(19) C(20) H(47) 108.7 no
C(19) C(20) H(48) 108.7 no
H(47) C(20) H(48) 107.6 no
N(8) C(21) H(49) 110.0 no
N(8) C(21) H(50) 110.0 no
C(22) C(21) H(49) 110.0 no
C(22) C(21) H(50) 110.0 no
H(49) C(21) H(50) 108.4 no
N(5) C(22) H(51) 109.8 no
N(5) C(22) H(52) 109.8 no
C(21) C(22) H(51) 109.8 no
C(21) C(22) H(52) 109.8 no
H(51) C(22) H(52) 108.3 no
S(3) C(23) H(53) 108.8 no
S(3) C(23) H(54) 108.8 no
C(24) C(23) H(53) 108.8 no
C(24) C(23) H(54) 108.8 no
H(53) C(23) H(54) 107.7 no
S(4) C(24) H(55) 108.7 no
S(4) C(24) H(56) 108.7 no
C(23) C(24) H(55) 108.7 no
C(23) C(24) H(56) 108.7 no
H(55) C(24) H(56) 107.6 no

loop_
_geom_bond_atom_site_label_1
_geom_bond_atom_site_label_2
_geom_bond_distance
_geom_bond_publ_flag
Ni(1) S(1) 2.4395(13) yes
Ni(1) O(1) 2.162(3) yes
Ni(1) N(1) 2.151(3) yes
Ni(1) N(2) 2.112(3) yes
Ni(1) N(3) 2.111(4) yes
Ni(1) N(4) 2.109(3) yes
Ni(2) S(3) 2.4040(14) yes
Ni(2) O(4) 2.198(3) yes
Ni(2) N(5) 2.134(4) yes
Ni(2) N(6) 2.141(4) yes
Ni(2) N(7) 2.101(4) yes
Ni(2) N(8) 2.096(4) yes
S(1) C(11) 1.813(5) yes
S(2) O(1) 1.472(3) yes
S(2) O(2) 1.451(4) yes
S(2) O(3) 1.454(3) yes
S(2) C(12) 1.779(5) yes
S(3) C(23) 1.809(5) yes
S(4) O(4) 1.480(4) yes
S(4) O(5) 1.435(4) yes
S(4) O(6) 1.450(4) yes
S(4) C(24) 1.789(6) yes
N(1) C(1) 1.480(6) yes
N(1) C(10) 1.470(6) yes
N(2) C(3) 1.475(6) yes
N(2) C(4) 1.483(6) yes
N(3) C(5) 1.470(6) yes
N(3) C(6) 1.488(6) yes
N(4) C(8) 1.474(7) yes
N(4) C(9) 1.490(6) yes
N(5) C(13) 1.477(7) yes
N(5) C(22) 1.468(7) yes
N(6) C(15) 1.456(7) yes
N(6) C(16) 1.479(6) yes
N(7) C(17) 1.475(7) yes
N(7) C(18) 1.488(7) yes
N(8) C(20) 1.469(7) yes
N(8) C(21) 1.483(7) yes
C(1) C(2) 1.517(7) yes
C(2) C(3) 1.526(7) yes
C(4) C(5) 1.518(7) yes
C(6) C(7) 1.507(7) yes
C(7) C(8) 1.523(8) yes
C(9) C(10) 1.517(7) yes
C(11) C(12) 1.528(7) yes
C(13) C(14) 1.509(8) yes
C(14) C(15) 1.527(8) yes
C(16) C(17) 1.488(8) yes
C(18) C(19) 1.494(8) yes
C(19) C(20) 1.524(8) yes
C(21) C(22) 1.501(8) yes
C(23) C(24) 1.522(8) yes
N(1) H(1) 0.930 no
N(2) H(2) 0.930 no
N(3) H(3) 0.930 no
N(4) H(4) 0.930 no
N(5) H(5) 0.930 no
N(6) H(6) 0.930 no
N(7) H(7) 0.930 no
N(8) H(8) 0.930 no
C(1) H(9) 0.990 no
C(1) H(10) 0.990 no
C(2) H(11) 0.990 no
C(2) H(12) 0.990 no
C(3) H(13) 0.990 no
C(3) H(14) 0.990 no
C(4) H(15) 0.990 no
C(4) H(16) 0.990 no
C(5) H(17) 0.990 no
C(5) H(18) 0.990 no
C(6) H(19) 0.990 no
C(6) H(20) 0.990 no
C(7) H(21) 0.990 no
C(7) H(22) 0.990 no
C(8) H(23) 0.990 no
C(8) H(24) 0.990 no
C(9) H(25) 0.990 no
C(9) H(26) 0.990 no
C(10) H(27) 0.990 no
C(10) H(28) 0.990 no
C(11) H(29) 0.990 no
C(11) H(30) 0.990 no
C(12) H(31) 0.990 no
C(12) H(32) 0.990 no
C(13) H(33) 0.990 no
C(13) H(34) 0.990 no
C(14) H(35) 0.990 no
C(14) H(36) 0.990 no
C(15) H(37) 0.990 no
C(15) H(38) 0.990 no
C(16) H(39) 0.990 no
C(16) H(40) 0.990 no
C(17) H(41) 0.990 no
C(17) H(42) 0.990 no
C(18) H(43) 0.990 no
C(18) H(44) 0.990 no
C(19) H(45) 0.990 no
C(19) H(46) 0.990 no
C(20) H(47) 0.990 no
C(20) H(48) 0.990 no
C(21) H(49) 0.990 no
C(21) H(50) 0.990 no
C(22) H(51) 0.990 no
C(22) H(52) 0.990 no
C(23) H(53) 0.990 no
C(23) H(54) 0.990 no
C(24) H(55) 0.990 no
C(24) H(56) 0.990 no

loop_
_geom_contact_atom_site_label_1
_geom_contact_atom_site_label_2
_geom_contact_distance
_geom_contact_site_symmetry_2
S(1) N(6) 3.563(4) .
S(3) N(2) 3.436(4) .
S(3) C(3) 3.570(5) .
O(2) C(4) 3.531(6) 7_545
O(3) N(1) 3.023(5) 7_545
O(3) N(3) 3.061(5) 7_545
O(5) C(8) 3.466(7) 3_554
O(5) C(9) 3.304(6) 3_554
O(6) N(5) 2.967(6) 2_545
O(6) N(7) 2.998(6) 2_545
O(6) C(21) 3.427(7) 2_545
O(6) C(22) 3.492(7) 2_545
N(1) O(3) 3.023(5) 7_555
N(2) S(3) 3.436(4) .
N(3) O(3) 3.061(5) 7_555
N(5) O(6) 2.967(6) 2_555
N(6) S(1) 3.563(4) .
N(7) O(6) 2.998(6) 2_555
C(3) S(3) 3.570(5) .
C(4) O(2) 3.531(6) 7_555
C(8) O(5) 3.466(7) 3_555
C(9) O(5) 3.304(6) 3_555
C(21) O(6) 3.427(7) 2_555
C(22) O(6) 3.492(7) 2_555
S(1) H(6) 2.743 .
S(1) H(9) 3.121 8_555
S(1) H(40) 3.264 .
S(1) H(53) 3.541 .
S(2) H(1) 3.240 7_545
S(2) H(3) 3.074 7_545
S(2) H(15) 3.387 7_545
S(3) H(2) 2.646 .
S(3) H(13) 3.479 .
S(3) H(14) 3.181 .
S(3) H(16) 3.489 .
S(3) H(33) 3.225 6_455
S(3) H(36) 3.540 6_455
S(3) H(46) 3.134 5_565
S(4) H(5) 3.464 2_545
S(4) H(7) 2.967 2_545
O(1) H(3) 3.496 7_545
O(1) H(54) 3.394 .
O(2) H(1) 3.431 7_545
O(2) H(3) 3.403 7_545
O(2) H(11) 2.778 7_545
O(2) H(15) 2.570 7_545
O(2) H(50) 3.277 3_555
O(3) H(1) 2.108 7_545
O(3) H(3) 2.143 7_545
O(3) H(11) 3.420 7_545
O(3) H(15) 3.277 7_545
O(3) H(21) 3.253 7_545
O(3) H(25) 2.969 7_545
O(4) H(7) 2.950 2_545
O(4) H(42) 3.599 2_545
O(4) H(43) 3.476 2_545
O(4) H(45) 3.495 2_545
O(5) H(21) 3.265 3_554
O(5) H(24) 2.698 3_554
O(5) H(25) 2.994 3_554
O(5) H(26) 2.788 3_554
O(5) H(35) 3.530 6_455
O(5) H(36) 3.172 6_455
O(6) H(5) 2.085 2_545
O(6) H(7) 2.085 2_545
O(6) H(39) 3.273 2_545
O(6) H(45) 3.100 2_545
O(6) H(49) 2.674 2_545
O(6) H(52) 3.469 2_545
N(2) H(41) 3.440 .
N(2) H(54) 3.291 .
N(4) H(50) 3.386 3_555
N(8) H(24) 3.347 3_554
N(8) H(26) 3.357 3_554
C(1) H(23) 3.184 8_455
C(1) H(29) 3.531 8_455
C(1) H(30) 3.386 8_455
C(2) H(22) 3.465 8_455
C(2) H(23) 3.069 8_455
C(2) H(51) 3.599 6_455
C(3) H(33) 3.467 6_455
C(3) H(46) 3.364 5_565
C(3) H(52) 3.445 6_455
C(3) H(54) 3.158 .
C(4) H(41) 3.005 .
C(4) H(48) 3.126 5_565
C(5) H(27) 3.295 7_555
C(5) H(29) 3.299 2_555
C(5) H(31) 3.494 2_555
C(5) H(41) 2.933 .
C(6) H(30) 3.523 2_555
C(6) H(31) 3.303 2_555
C(7) H(12) 3.291 8_555
C(8) H(8) 3.575 3_555
C(8) H(9) 3.563 8_555
C(8) H(12) 2.924 8_555
C(8) H(50) 3.174 3_555
C(8) H(51) 3.315 3_555
C(9) H(8) 3.476 3_555
C(9) H(38) 3.548 8_455
C(10) H(18) 3.247 7_545
C(10) H(29) 3.496 8_455
C(10) H(38) 3.182 8_455
C(11) H(9) 3.017 8_555
C(11) H(18) 3.415 2_545
C(11) H(19) 3.261 2_545
C(12) H(20) 3.462 2_545
C(12) H(40) 3.146 2_545
C(12) H(42) 3.432 2_545
C(12) H(53) 3.449 .
C(13) H(14) 3.577 6_555
C(13) H(43) 3.181 2_545
C(13) H(46) 3.556 2_545
C(13) H(55) 3.116 6_555
C(14) H(43) 3.147 2_545
C(14) H(55) 2.925 6_555
C(15) H(28) 3.273 8_555
C(15) H(42) 3.524 2_545
C(15) H(43) 3.178 2_545
C(16) H(17) 3.383 .
C(16) H(31) 3.322 2_555
C(16) H(32) 3.377 2_555
C(16) H(56) 3.451 2_555
C(17) H(16) 3.388 .
C(17) H(17) 2.968 .
C(17) H(31) 3.600 2_555
C(17) H(32) 3.559 2_555
C(17) H(37) 3.409 2_555
C(18) H(34) 3.140 2_555
C(18) H(37) 3.342 2_555
C(18) H(46) 3.479 5_565
C(18) H(47) 3.224 5_565
C(19) H(14) 3.007 5_565
C(19) H(16) 3.562 5_565
C(19) H(34) 3.063 2_555
C(19) H(44) 3.203 5_565
C(20) H(16) 3.246 5_565
C(20) H(26) 3.410 3_554
C(20) H(44) 3.299 5_565
C(21) H(22) 3.454 4_564
C(21) H(24) 3.091 3_554
C(22) H(12) 3.350 6_555
C(22) H(13) 3.572 6_555
C(22) H(24) 3.143 3_554
C(23) H(2) 2.995 .
C(23) H(13) 3.296 .
C(23) H(32) 3.111 .
C(23) H(33) 3.238 6_455
C(24) H(33) 3.252 6_455
C(24) H(35) 3.495 6_455
C(24) H(36) 3.564 6_455
C(24) H(39) 3.378 2_545
H(1) S(2) 3.240 7_555
H(1) O(2) 3.431 7_555
H(1) O(3) 2.108 7_555
H(2) S(3) 2.646 .
H(2) C(23) 2.995 .
H(2) H(6) 3.209 .
H(2) H(41) 2.864 .
H(2) H(53) 3.130 .
H(2) H(54) 2.662 .
H(3) S(2) 3.074 7_555
H(3) O(1) 3.496 7_555
H(3) O(2) 3.403 7_555
H(3) O(3) 2.143 7_555
H(3) H(27) 3.596 7_555
H(4) H(50) 2.801 3_555
H(5) S(4) 3.464 2_555
H(5) O(6) 2.085 2_555
H(5) H(55) 3.585 6_555
H(5) H(56) 3.398 2_555
H(6) S(1) 2.743 .
H(6) H(2) 3.209 .
H(6) H(17) 3.532 .
H(6) H(29) 3.556 .
H(7) S(4) 2.967 2_555
H(7) O(4) 2.950 2_555
H(7) O(6) 2.085 2_555
H(7) H(34) 3.549 2_555
H(7) H(37) 3.486 2_555
H(7) H(56) 3.369 2_555
H(8) C(8) 3.575 3_554
H(8) C(9) 3.476 3_554
H(8) H(24) 2.682 3_554
H(8) H(26) 2.633 3_554
H(9) S(1) 3.121 8_455
H(9) C(8) 3.563 8_455
H(9) C(11) 3.017 8_455
H(9) H(20) 3.163 8_455
H(9) H(23) 2.598 8_455
H(9) H(29) 2.849 8_455
H(9) H(30) 2.684 8_455
H(10) H(18) 3.431 7_545
H(10) H(19) 3.087 7_545
H(10) H(23) 3.435 8_455
H(10) H(29) 3.385 8_455
H(10) H(30) 3.184 8_455
H(10) H(52) 3.574 6_455
H(11) O(2) 2.778 7_555
H(11) O(3) 3.420 7_555
H(11) H(20) 3.425 8_455
H(11) H(22) 3.203 8_455
H(11) H(23) 3.367 8_455
H(12) C(7) 3.291 8_455
H(12) C(8) 2.924 8_455
H(12) C(22) 3.350 6_455
H(12) H(20) 3.539 8_455
H(12) H(22) 2.802 8_455
H(12) H(23) 2.327 8_455
H(12) H(24) 2.861 8_455
H(12) H(51) 2.758 6_455
H(12) H(52) 3.035 6_455
H(13) S(3) 3.479 .
H(13) C(22) 3.572 6_455
H(13) C(23) 3.296 .
H(13) H(33) 2.995 6_455
H(13) H(51) 3.491 6_455
H(13) H(52) 2.822 6_455
H(13) H(54) 2.473 .
H(14) S(3) 3.181 .
H(14) C(13) 3.577 6_455
H(14) C(19) 3.007 5_565
H(14) H(33) 2.990 6_455
H(14) H(34) 3.239 6_455
H(14) H(45) 2.791 5_565
H(14) H(46) 2.397 5_565
H(14) H(48) 3.218 5_565
H(14) H(51) 3.419 6_455
H(14) H(52) 3.465 6_455
H(14) H(54) 3.319 .
H(15) S(2) 3.387 7_555
H(15) O(2) 2.570 7_555
H(15) O(3) 3.277 7_555
H(15) H(27) 3.321 7_555
H(15) H(48) 2.832 5_565
H(16) S(3) 3.489 .
H(16) C(17) 3.388 .
H(16) C(19) 3.562 5_565
H(16) C(20) 3.246 5_565
H(16) H(41) 2.474 .
H(16) H(42) 3.598 .
H(16) H(44) 2.923 .
H(16) H(46) 2.978 5_565
H(16) H(47) 3.327 5_565
H(16) H(48) 2.522 5_565
H(17) C(16) 3.383 .
H(17) C(17) 2.968 .
H(17) H(6) 3.532 .
H(17) H(29) 3.154 2_555
H(17) H(31) 2.824 2_555
H(17) H(40) 2.912 .
H(17) H(41) 2.254 .
H(17) H(42) 3.043 .
H(18) C(10) 3.247 7_555
H(18) C(11) 3.415 2_555
H(18) H(10) 3.431 7_555
H(18) H(27) 2.407 7_555
H(18) H(28) 3.251 7_555
H(18) H(29) 2.585 2_555
H(18) H(30) 3.515 2_555
H(18) H(31) 3.397 2_555
H(18) H(41) 3.251 .
H(19) C(11) 3.261 2_555
H(19) H(10) 3.087 7_555
H(19) H(29) 3.079 2_555
H(19) H(30) 2.707 2_555
H(19) H(31) 3.119 2_555
H(20) C(12) 3.462 2_555
H(20) H(9) 3.163 8_555
H(20) H(11) 3.425 8_555
H(20) H(12) 3.539 8_555
H(20) H(30) 3.464 2_555
H(20) H(31) 2.633 2_555
H(21) O(3) 3.253 7_555
H(21) O(5) 3.265 3_555
H(22) C(2) 3.465 8_555
H(22) C(21) 3.454 4_565
H(22) H(11) 3.203 8_555
H(22) H(12) 2.802 8_555
H(22) H(49) 2.777 4_565
H(22) H(50) 3.303 4_565
H(23) C(1) 3.184 8_555
H(23) C(2) 3.069 8_555
H(23) H(9) 2.598 8_555
H(23) H(10) 3.435 8_555
H(23) H(11) 3.367 8_555
H(23) H(12) 2.327 8_555
H(23) H(50) 3.176 3_555
H(23) H(51) 3.335 3_555
H(24) O(5) 2.698 3_555
H(24) N(8) 3.347 3_555
H(24) C(21) 3.091 3_555
H(24) C(22) 3.143 3_555
H(24) H(8) 2.682 3_555
H(24) H(12) 2.861 8_555
H(24) H(50) 2.559 3_555
H(24) H(51) 2.463 3_555
H(24) H(52) 3.543 3_555
H(25) O(3) 2.969 7_555
H(25) O(5) 2.994 3_555
H(25) H(38) 3.488 8_455
H(26) O(5) 2.788 3_555
H(26) N(8) 3.357 3_555
H(26) C(20) 3.410 3_555
H(26) H(8) 2.633 3_555
H(26) H(36) 3.281 8_455
H(26) H(38) 3.332 8_455
H(26) H(47) 3.349 3_555
H(26) H(48) 2.964 3_555
H(26) H(50) 3.315 3_555
H(27) C(5) 3.295 7_545
H(27) H(3) 3.596 7_545
H(27) H(15) 3.321 7_545
H(27) H(18) 2.407 7_545
H(27) H(29) 3.280 8_455
H(28) C(15) 3.273 8_455
H(28) H(18) 3.251 7_545
H(28) H(29) 2.880 8_455
H(28) H(38) 2.287 8_455
H(28) H(40) 3.514 8_455
H(29) C(1) 3.531 8_555
H(29) C(5) 3.299 2_545
H(29) C(10) 3.496 8_555
H(29) H(6) 3.556 .
H(29) H(9) 2.849 8_555
H(29) H(10) 3.385 8_555
H(29) H(17) 3.154 2_545
H(29) H(18) 2.585 2_545
H(29) H(19) 3.079 2_545
H(29) H(27) 3.280 8_555
H(29) H(28) 2.880 8_555
H(29) H(37) 3.584 .
H(29) H(38) 3.274 .
H(29) H(42) 3.322 2_545
H(30) C(1) 3.386 8_555
H(30) C(6) 3.523 2_545
H(30) H(9) 2.684 8_555
H(30) H(10) 3.184 8_555
H(30) H(18) 3.515 2_545
H(30) H(19) 2.707 2_545
H(30) H(20) 3.464 2_545
H(31) C(5) 3.494 2_545
H(31) C(6) 3.303 2_545
H(31) C(16) 3.322 2_545
H(31) C(17) 3.600 2_545
H(31) H(17) 2.824 2_545
H(31) H(18) 3.397 2_545
H(31) H(19) 3.119 2_545
H(31) H(20) 2.633 2_545
H(31) H(40) 2.503 2_545
H(31) H(42) 3.201 2_545
H(32) C(16) 3.377 2_545
H(32) C(17) 3.559 2_545
H(32) C(23) 3.111 .
H(32) H(39) 3.263 2_545
H(32) H(40) 2.890 2_545
H(32) H(42) 2.891 2_545
H(32) H(53) 2.517 .
H(32) H(54) 2.823 .
H(32) H(56) 3.559 .
H(33) S(3) 3.225 6_555
H(33) C(3) 3.467 6_555
H(33) C(23) 3.238 6_555
H(33) C(24) 3.252 6_555
H(33) H(13) 2.995 6_555
H(33) H(14) 2.990 6_555
H(33) H(43) 3.585 2_545
H(33) H(46) 3.387 2_545
H(33) H(54) 2.944 6_555
H(33) H(55) 2.485 6_555
H(34) C(18) 3.140 2_545
H(34) C(19) 3.063 2_545
H(34) H(7) 3.549 2_545
H(34) H(14) 3.239 6_555
H(34) H(43) 2.461 2_545
H(34) H(45) 2.697 2_545
H(34) H(46) 2.875 2_545
H(35) O(5) 3.530 6_555
H(35) C(24) 3.495 6_555
H(35) H(55) 2.522 6_555
H(35) H(56) 3.017 2_555
H(36) S(3) 3.540 6_555
H(36) O(5) 3.172 6_555
H(36) C(24) 3.564 6_555
H(36) H(26) 3.281 8_555
H(36) H(43) 2.792 2_545
H(36) H(47) 2.930 6_555
H(36) H(55) 2.738 6_555
H(37) C(17) 3.409 2_545
H(37) C(18) 3.342 2_545
H(37) H(7) 3.486 2_545
H(37) H(29) 3.584 .
H(37) H(42) 2.580 2_545
H(37) H(43) 2.444 2_545
H(38) C(9) 3.548 8_555
H(38) C(10) 3.182 8_555
H(38) H(25) 3.488 8_555
H(38) H(26) 3.332 8_555
H(38) H(28) 2.287 8_555
H(38) H(29) 3.274 .
H(39) O(6) 3.273 2_555
H(39) C(24) 3.378 2_555
H(39) H(32) 3.263 2_555
H(39) H(53) 3.592 2_555
H(39) H(56) 2.517 2_555
H(40) S(1) 3.264 .
H(40) C(12) 3.146 2_555
H(40) H(17) 2.912 .
H(40) H(28) 3.514 8_555
H(40) H(31) 2.503 2_555
H(40) H(32) 2.890 2_555
H(41) N(2) 3.440 .
H(41) C(4) 3.005 .
H(41) C(5) 2.933 .
H(41) H(2) 2.864 .
H(41) H(16) 2.474 .
H(41) H(17) 2.254 .
H(41) H(18) 3.251 .
H(42) O(4) 3.599 2_555
H(42) C(12) 3.432 2_555
H(42) C(15) 3.524 2_555
H(42) H(16) 3.598 .
H(42) H(17) 3.043 .
H(42) H(29) 3.322 2_555
H(42) H(31) 3.201 2_555
H(42) H(32) 2.891 2_555
H(42) H(37) 2.580 2_555
H(42) H(53) 3.137 2_555
H(43) O(4) 3.476 2_555
H(43) C(13) 3.181 2_555
H(43) C(14) 3.147 2_555
H(43) C(15) 3.178 2_555
H(43) H(33) 3.585 2_555
H(43) H(34) 2.461 2_555
H(43) H(36) 2.792 2_555
H(43) H(37) 2.444 2_555
H(43) H(47) 2.914 5_565
H(44) C(19) 3.203 5_565
H(44) C(20) 3.299 5_565
H(44) H(16) 2.923 .
H(44) H(44) 3.206 5_565
H(44) H(46) 2.552 5_565
H(44) H(47) 2.751 5_565
H(44) H(48) 3.426 5_565
H(45) O(4) 3.495 2_555
H(45) O(6) 3.100 2_555
H(45) H(14) 2.791 5_565
H(45) H(34) 2.697 2_555
H(46) S(3) 3.134 5_565
H(46) C(3) 3.364 5_565
H(46) C(13) 3.556 2_555
H(46) C(18) 3.479 5_565
H(46) H(14) 2.397 5_565
H(46) H(16) 2.978 5_565
H(46) H(33) 3.387 2_555
H(46) H(34) 2.875 2_555
H(46) H(44) 2.552 5_565
H(46) H(47) 3.183 5_565
H(47) C(18) 3.224 5_565
H(47) H(16) 3.327 5_565
H(47) H(26) 3.349 3_554
H(47) H(36) 2.930 6_455
H(47) H(43) 2.914 5_565
H(47) H(44) 2.751 5_565
H(47) H(46) 3.183 5_565
H(48) C(4) 3.126 5_565
H(48) H(14) 3.218 5_565
H(48) H(15) 2.832 5_565
H(48) H(16) 2.522 5_565
H(48) H(26) 2.964 3_554
H(48) H(44) 3.426 5_565
H(49) O(6) 2.674 2_555
H(49) H(22) 2.777 4_564
H(50) O(2) 3.277 3_554
H(50) N(4) 3.386 3_554
H(50) C(8) 3.174 3_554
H(50) H(4) 2.801 3_554
H(50) H(22) 3.303 4_564
H(50) H(23) 3.176 3_554
H(50) H(24) 2.559 3_554
H(50) H(26) 3.315 3_554
H(51) C(2) 3.599 6_555
H(51) C(8) 3.315 3_554
H(51) H(12) 2.758 6_555
H(51) H(13) 3.491 6_555
H(51) H(14) 3.419 6_555
H(51) H(23) 3.335 3_554
H(51) H(24) 2.463 3_554
H(52) O(6) 3.469 2_555
H(52) C(3) 3.445 6_555
H(52) H(10) 3.574 6_555
H(52) H(12) 3.035 6_555
H(52) H(13) 2.822 6_555
H(52) H(14) 3.465 6_555
H(52) H(24) 3.543 3_554
H(53) S(1) 3.541 .
H(53) C(12) 3.449 .
H(53) H(2) 3.130 .
H(53) H(32) 2.517 .
H(53) H(39) 3.592 2_545
H(53) H(42) 3.137 2_545
H(54) O(1) 3.394 .
H(54) N(2) 3.291 .
H(54) C(3) 3.158 .
H(54) H(2) 2.662 .
H(54) H(13) 2.473 .
H(54) H(14) 3.319 .
H(54) H(32) 2.823 .
H(54) H(33) 2.944 6_455
H(55) C(13) 3.116 6_455
H(55) C(14) 2.925 6_455
H(55) H(5) 3.585 6_455
H(55) H(33) 2.485 6_455
H(55) H(35) 2.522 6_455
H(55) H(36) 2.738 6_455
H(56) C(16) 3.451 2_545
H(56) H(5) 3.398 2_545
H(56) H(7) 3.369 2_545
H(56) H(32) 3.559 .
H(56) H(35) 3.017 2_545
H(56) H(39) 2.517 2_545

loop_
_geom_torsion_atom_site_label_1
_geom_torsion_atom_site_label_2
_geom_torsion_atom_site_label_3
_geom_torsion_atom_site_label_4
_geom_torsion
S(1) Ni(1) O(1) S(2) 52.0(2)
O(1) Ni(1) S(1) C(11) -38.4(2)
S(1) Ni(1) N(2) C(3) 134.3(3)
S(1) Ni(1) N(2) C(4) -96.0(2)
N(2) Ni(1) S(1) C(11) -131.3(2)
S(1) Ni(1) N(3) C(5) 66.0(2)
S(1) Ni(1) N(3) C(6) -57.5(3)
N(3) Ni(1) S(1) C(11) 144.9(2)
S(1) Ni(1) N(4) C(8) 49.8(3)
S(1) Ni(1) N(4) C(9) 180.0(3)
N(4) Ni(1) S(1) C(11) 54.1(2)
O(1) Ni(1) N(1) C(1) -53.1(3)
O(1) Ni(1) N(1) C(10) 71.5(3)
N(1) Ni(1) O(1) S(2) -129.5(2)
O(1) Ni(1) N(2) C(3) 45.4(3)
O(1) Ni(1) N(2) C(4) 175.1(2)
N(2) Ni(1) O(1) S(2) 141.5(2)
O(1) Ni(1) N(4) C(8) 139.2(3)
O(1) Ni(1) N(4) C(9) -90.7(3)
N(4) Ni(1) O(1) S(2) -47.6(2)
N(1) Ni(1) N(2) C(3) -38.5(3)
N(1) Ni(1) N(2) C(4) 91.2(2)
N(2) Ni(1) N(1) C(1) 40.0(3)
N(2) Ni(1) N(1) C(10) 164.6(3)
N(1) Ni(1) N(3) C(5) -112.1(2)
N(1) Ni(1) N(3) C(6) 124.3(3)
N(3) Ni(1) N(1) C(1) 123.6(3)
N(3) Ni(1) N(1) C(10) -111.8(3)
N(1) Ni(1) N(4) C(8) -137.3(3)
N(1) Ni(1) N(4) C(9) -7.1(3)
N(4) Ni(1) N(1) C(1) -146.5(3)
N(4) Ni(1) N(1) C(10) -21.9(3)
N(2) Ni(1) N(3) C(5) -23.5(2)
N(2) Ni(1) N(3) C(6) -147.0(3)
N(3) Ni(1) N(2) C(3) -134.6(3)
N(3) Ni(1) N(2) C(4) -4.9(2)
N(2) Ni(1) N(4) C(8) -99.7(8)
N(2) Ni(1) N(4) C(9) 30.5(10)
N(4) Ni(1) N(2) C(3) -75.7(9)
N(4) Ni(1) N(2) C(4) 54.0(9)
N(3) Ni(1) N(4) C(8) -41.3(3)
N(3) Ni(1) N(4) C(9) 88.9(3)
N(4) Ni(1) N(3) C(5) 165.6(2)
N(4) Ni(1) N(3) C(6) 42.1(3)
S(3) Ni(2) O(4) S(4) 45.5(2)
O(4) Ni(2) S(3) C(23) 24.3(2)
S(3) Ni(2) N(6) C(15) 130.8(3)
S(3) Ni(2) N(6) C(16) -101.1(3)
N(6) Ni(2) S(3) C(23) -66.8(2)
S(3) Ni(2) N(7) C(17) 73.8(3)
S(3) Ni(2) N(7) C(18) -50.5(3)
N(7) Ni(2) S(3) C(23) -149.7(2)
S(3) Ni(2) N(8) C(20) 49.2(3)
S(3) Ni(2) N(8) C(21) 179.1(3)
N(8) Ni(2) S(3) C(23) 118.8(2)
O(4) Ni(2) N(5) C(13) -48.8(3)
O(4) Ni(2) N(5) C(22) 76.0(3)
N(5) Ni(2) O(4) S(4) -132.4(2)
O(4) Ni(2) N(6) C(15) 42.3(3)
O(4) Ni(2) N(6) C(16) 170.4(3)
N(6) Ni(2) O(4) S(4) 138.7(2)
O(4) Ni(2) N(8) C(20) 138.2(3)
O(4) Ni(2) N(8) C(21) -92.0(3)
N(8) Ni(2) O(4) S(4) -50.7(2)
N(5) Ni(2) N(6) C(15) -41.0(3)
N(5) Ni(2) N(6) C(16) 87.1(3)
N(6) Ni(2) N(5) C(13) 42.6(3)
N(6) Ni(2) N(5) C(22) 167.4(3)
N(5) Ni(2) N(7) C(17) -107.5(3)
N(5) Ni(2) N(7) C(18) 128.3(3)
N(7) Ni(2) N(5) C(13) 125.2(3)
N(7) Ni(2) N(5) C(22) -110.0(3)
N(5) Ni(2) N(8) C(20) -139.2(3)
N(5) Ni(2) N(8) C(21) -9.4(3)
N(8) Ni(2) N(5) C(13) -144.3(3)
N(8) Ni(2) N(5) C(22) -19.5(3)
N(6) Ni(2) N(7) C(17) -19.3(3)
N(6) Ni(2) N(7) C(18) -143.6(3)
N(7) Ni(2) N(6) C(15) -137.8(3)
N(7) Ni(2) N(6) C(16) -9.8(3)
N(6) Ni(2) N(8) C(20) -100.2(9)
N(6) Ni(2) N(8) C(21) 29.6(10)
N(8) Ni(2) N(6) C(15) -79.6(9)
N(8) Ni(2) N(6) C(16) 48.5(10)
N(7) Ni(2) N(8) C(20) -42.7(3)
N(7) Ni(2) N(8) C(21) 87.2(3)
N(8) Ni(2) N(7) C(17) 170.1(3)
N(8) Ni(2) N(7) C(18) 45.8(3)
Ni(1) S(1) C(11) C(12) 59.8(4)
O(2) S(2) O(1) Ni(1) 52.5(3)
O(3) S(2) O(1) Ni(1) 179.9(2)
O(1) S(2) C(12) C(11) 67.2(4)
C(12) S(2) O(1) Ni(1) -64.6(3)
O(2) S(2) C(12) C(11) -53.8(4)
O(3) S(2) C(12) C(11) -174.0(3)
Ni(2) S(3) C(23) C(24) -78.6(4)
O(5) S(4) O(4) Ni(2) 44.6(3)
O(6) S(4) O(4) Ni(2) 173.7(2)
O(4) S(4) C(24) C(23) 15.4(4)
C(24) S(4) O(4) Ni(2) -71.9(3)
O(5) S(4) C(24) C(23) -105.6(4)
O(6) S(4) C(24) C(23) 133.1(4)
Ni(1) N(1) C(1) C(2) -58.8(4)
Ni(1) N(1) C(10) C(9) 47.0(4)
C(1) N(1) C(10) C(9) 176.1(4)
C(10) N(1) C(1) C(2) 179.1(4)
Ni(1) N(2) C(3) C(2) 56.5(5)
Ni(1) N(2) C(4) C(5) 32.4(4)
C(3) N(2) C(4) C(5) 165.5(3)
C(4) N(2) C(3) C(2) -70.8(5)
Ni(1) N(3) C(5) C(4) 47.8(4)
Ni(1) N(3) C(6) C(7) -58.8(5)
C(5) N(3) C(6) C(7) -179.0(4)
C(6) N(3) C(5) C(4) 174.9(3)
Ni(1) N(4) C(8) C(7) 57.6(5)
Ni(1) N(4) C(9) C(10) 34.6(5)
C(8) N(4) C(9) C(10) 166.5(4)
C(9) N(4) C(8) C(7) -70.5(5)
Ni(2) N(5) C(13) C(14) -60.6(5)
Ni(2) N(5) C(22) C(21) 45.4(5)
C(13) N(5) C(22) C(21) 173.4(4)
C(22) N(5) C(13) C(14) 177.4(4)
Ni(2) N(6) C(15) C(14) 56.5(5)
Ni(2) N(6) C(16) C(17) 37.4(4)
C(15) N(6) C(16) C(17) 168.4(4)
C(16) N(6) C(15) C(14) -68.8(5)
Ni(2) N(7) C(17) C(16) 46.1(4)
Ni(2) N(7) C(18) C(19) -63.9(4)
C(17) N(7) C(18) C(19) 175.8(4)
C(18) N(7) C(17) C(16) 170.5(4)
Ni(2) N(8) C(20) C(19) 55.1(5)
Ni(2) N(8) C(21) C(22) 36.5(5)
C(20) N(8) C(21) C(22) 168.1(4)
C(21) N(8) C(20) C(19) -72.7(6)
N(1) C(1) C(2) C(3) 69.2(5)
C(1) C(2) C(3) N(2) -68.3(5)
N(2) C(4) C(5) N(3) -55.6(5)
N(3) C(6) C(7) C(8) 67.6(6)
C(6) C(7) C(8) N(4) -67.6(6)
N(4) C(9) C(10) N(1) -55.8(5)
S(1) C(11) C(12) S(2) -72.3(4)
N(5) C(13) C(14) C(15) 66.9(6)
C(13) C(14) C(15) N(6) -65.0(6)
N(6) C(16) C(17) N(7) -57.5(5)
N(7) C(18) C(19) C(20) 70.2(6)
C(18) C(19) C(20) N(8) -64.8(6)
N(8) C(21) C(22) N(5) -55.9(5)
S(3) C(23) C(24) S(4) 62.6(5)
